data_4067029
loop_
_publ_author_name
'Kingsley, Nicholas B.'
'Kirschbaum, Kristin'
'Mason, Mark R.'

_publ_section_title
;
 Confirmation of BridgingN-Indolides in 3-Methylindole and Di- and
 Tri(3-methylindolyl)methane Complexes of Dimethyl-, Diethyl-, and
 Diisobutylaluminum
;
_journal_issue 22
_journal_name_full Organometallics
_journal_page_first 5927
_journal_paper_doi 10.1021/om100781k
_journal_volume 29
_journal_year 2010
_chemical_formula_moiety 'C29 H32 Al2 N2'
_chemical_formula_sum 'C29 H32 Al2 N2'
_chemical_formula_weight 462.53
_chemical_name_systematic
; 
 ? 
;
_space_group_IT_number 2
_symmetry_cell_setting triclinic
_symmetry_space_group_name_Hall '-P 1'
_symmetry_space_group_name_H-M 'P -1'
_atom_sites_solution_hydrogens mixed
_atom_sites_solution_primary direct
_atom_sites_solution_secondary difmap
_audit_creation_method SHELXL-97
_cell_angle_alpha 91.419(3)
_cell_angle_beta 107.696(3)
_cell_angle_gamma 101.049(3)
_cell_formula_units_Z 4
_cell_length_a 11.9211(18)
_cell_length_b 12.4867(19)
_cell_length_c 18.489(3)
_cell_measurement_reflns_used 6800
_cell_measurement_temperature 140
_cell_measurement_theta_max 28.336
_cell_measurement_theta_min 2.206
_cell_volume 2563.2(7)
_computing_cell_refinement 'Saintplus 6.22 '
_computing_data_collection 'Smart 5.630 '
_computing_data_reduction 'Saintplus 6.22'
_computing_structure_refinement 'SHELXL-97 (Sheldrick, 1997)'
_computing_structure_solution 'SHELXS-97 (Sheldrick, 1990)'
_diffrn_ambient_temperature 140
_diffrn_measured_fraction_theta_full 0.998
_diffrn_measured_fraction_theta_max 0.998
_diffrn_measurement_device_type 'Bruker platform with Smart6000 CCD'
_diffrn_measurement_method 'omega scans'
_diffrn_radiation_monochromator graphite
_diffrn_radiation_source ' sealed tube'
_diffrn_radiation_type MoK\a
_diffrn_radiation_wavelength 0.71073
_diffrn_reflns_av_R_equivalents 0.0234
_diffrn_reflns_av_sigmaI/netI 0.0327
_diffrn_reflns_limit_h_max 14
_diffrn_reflns_limit_h_min -14
_diffrn_reflns_limit_k_max 15
_diffrn_reflns_limit_k_min -15
_diffrn_reflns_limit_l_max 22
_diffrn_reflns_limit_l_min -17
_diffrn_reflns_number 19281
_diffrn_reflns_theta_full 26.00
_diffrn_reflns_theta_max 26.00
_diffrn_reflns_theta_min 1.16
_exptl_absorpt_coefficient_mu 0.133
_exptl_absorpt_correction_T_max 1.00
_exptl_absorpt_correction_T_min .800
_exptl_absorpt_correction_type multi-scan
_exptl_absorpt_process_details 'sadabs (Sheldrick, 1997)'
_exptl_crystal_colour Colorless
_exptl_crystal_density_diffrn 1.199
_exptl_crystal_density_method 'not measured'
_exptl_crystal_description 'rectangular Brick'
_exptl_crystal_F_000 984
_exptl_crystal_size_max .35
_exptl_crystal_size_mid .35
_exptl_crystal_size_min .25
_refine_diff_density_max 0.481
_refine_diff_density_min -0.339
_refine_diff_density_rms 0.057
_refine_ls_extinction_method none
_refine_ls_goodness_of_fit_ref 1.026
_refine_ls_hydrogen_treatment mixed
_refine_ls_matrix_type full
_refine_ls_number_parameters 591
_refine_ls_number_reflns 10067
_refine_ls_number_restraints 0
_refine_ls_restrained_S_all 1.026
_refine_ls_R_factor_all 0.0645
_refine_ls_R_factor_gt 0.0547
_refine_ls_shift/su_max 0.000
_refine_ls_shift/su_mean 0.000
_refine_ls_structure_factor_coef Fsqd
_refine_ls_weighting_details 'calc w=1/[\s^2^(Fo^2^)+(0.0706P)^2^+2.3039P] where P=(Fo^2^+2Fc^2^)/3'
_refine_ls_weighting_scheme calc
_refine_ls_wR_factor_gt 0.1422
_refine_ls_wR_factor_ref 0.1486
_reflns_number_gt 8574
_reflns_number_total 10067
_reflns_threshold_expression >2sigma(I)
_cod_data_source_file om100781k_si_002.cif
_cod_data_source_block 4
_cod_depositor_comments
;
The following automatic conversions were performed:

'_symmetry_cell_setting' value 'Triclinic' changed to 'triclinic'
according to /home/saulius/struct/CIF-dictionaries/cif_core.dic
dictionary named 'cif_core.dic' version 2.4.1 from 2010-06-29.

Automatic conversion script
Id: cif_fix_values 1715 2011-07-08 13:25:40Z adriana 

The following automatic conversions were performed:

'_atom_sites_solution_hydrogens' value 'geom and difmap' was changed
to 'mixed'.

Automatic conversion script
Id: cif_fix_values 6452 2018-10-05 10:23:21Z andrius 
;
_cod_database_code 4067029

loop_
_symmetry_equiv_pos_as_xyz
'x, y, z'
'-x, -y, -z'

loop_
_atom_site_label
_atom_site_type_symbol
_atom_site_fract_x
_atom_site_fract_y
_atom_site_fract_z
_atom_site_U_iso_or_equiv
_atom_site_adp_type
_atom_site_occupancy
_atom_site_symmetry_multiplicity
_atom_site_calc_flag
_atom_site_refinement_flags
_atom_site_disorder_assembly
_atom_site_disorder_group
Al1 Al 0.65780(6) 0.88497(5) 0.19976(4) 0.02694(15) Uani 1 1 d . . .
Al2 Al 0.41366(6) 0.77009(6) 0.13826(4) 0.03305(17) Uani 1 1 d . . .
Al2A Al 0.88450(6) 0.26276(6) 0.31488(4) 0.03072(16) Uani 1 1 d . . .
Al1A Al 1.13235(6) 0.36420(5) 0.35924(4) 0.02904(16) Uani 1 1 d . . .
N1 N 0.57115(17) 0.73139(14) 0.19347(10) 0.0283(4) Uani 1 1 d . . .
N2 N 0.49598(16) 0.90373(14) 0.20751(9) 0.0259(4) Uani 1 1 d . . .
N1A N 1.03638(16) 0.21171(15) 0.32305(10) 0.0271(4) Uani 1 1 d . . .
N2A N 0.98226(17) 0.39406(15) 0.28713(10) 0.0280(4) Uani 1 1 d . . .
C2 C 0.6920(3) 0.9268(2) 0.10629(14) 0.0439(6) Uani 1 1 d . . .
H2A H 0.7752 0.9681 0.1190 0.066 Uiso 1 1 calc R . .
H2B H 0.6368 0.9726 0.0800 0.066 Uiso 1 1 calc R . .
H2C H 0.6812 0.8608 0.0730 0.066 Uiso 1 1 calc R . .
C3 C 0.7884(2) 0.9375(2) 0.29540(13) 0.0353(5) Uani 1 1 d . . .
H3A H 0.8601 0.9755 0.2839 0.053 Uiso 1 1 calc R . .
H3B H 0.8072 0.8751 0.3244 0.053 Uiso 1 1 calc R . .
H3C H 0.7631 0.9882 0.3255 0.053 Uiso 1 1 calc R . .
C4 C 0.2762(3) 0.6716(3) 0.15265(19) 0.0656(9) Uani 1 1 d . . .
H4A H 0.2081 0.6610 0.1055 0.098 Uiso 1 1 calc R . .
H4B H 0.2540 0.7034 0.1940 0.098 Uiso 1 1 calc R . .
H4C H 0.2973 0.6009 0.1657 0.098 Uiso 1 1 calc R . .
C5 C 0.3903(3) 0.7973(2) 0.03112(14) 0.0511(7) Uani 1 1 d . . .
H5A H 0.3080 0.7625 0.0003 0.077 Uiso 1 1 calc R . .
H5B H 0.4478 0.7667 0.0131 0.077 Uiso 1 1 calc R . .
H5C H 0.4033 0.8764 0.0265 0.077 Uiso 1 1 calc R . .
C11 C 0.59722(19) 0.63831(17) 0.16132(12) 0.0279(4) Uani 1 1 d . . .
C12 C 0.6106(2) 0.62323(19) 0.08968(12) 0.0330(5) Uani 1 1 d . . .
H12A H 0.6027 0.6783 0.0550 0.040 Uiso 1 1 calc R . .
C13 C 0.6361(2) 0.5241(2) 0.07133(13) 0.0368(5) Uani 1 1 d . . .
H13A H 0.6464 0.5110 0.0232 0.044 Uiso 1 1 calc R . .
C14 C 0.6468(2) 0.4434(2) 0.12226(14) 0.0386(6) Uani 1 1 d . . .
H14A H 0.6647 0.3765 0.1082 0.046 Uiso 1 1 calc R . .
C15 C 0.6320(2) 0.45857(19) 0.19252(13) 0.0338(5) Uani 1 1 d . . .
H15A H 0.6392 0.4031 0.2269 0.041 Uiso 1 1 calc R . .
C16 C 0.60598(18) 0.55787(17) 0.21194(12) 0.0273(4) Uani 1 1 d . . .
C17 C 0.58612(19) 0.59920(17) 0.27981(12) 0.0273(4) Uani 1 1 d . . .
C18 C 0.56628(19) 0.70186(17) 0.26842(12) 0.0262(4) Uani 1 1 d . . .
C19 C 0.5945(2) 0.53343(19) 0.34714(13) 0.0351(5) Uani 1 1 d . . .
H19A H 0.5784 0.5748 0.3873 0.053 Uiso 1 1 calc R . .
H19B H 0.6755 0.5182 0.3664 0.053 Uiso 1 1 calc R . .
H19C H 0.5351 0.4642 0.3318 0.053 Uiso 1 1 calc R . .
C21 C 0.46378(18) 1.00748(17) 0.19723(12) 0.0263(4) Uani 1 1 d . . .
C22 C 0.4401(2) 1.06196(19) 0.13150(13) 0.0324(5) Uani 1 1 d . . .
H22A H 0.4397 1.0291 0.0845 0.039 Uiso 1 1 calc R . .
C23 C 0.4170(2) 1.1657(2) 0.13680(14) 0.0365(5) Uani 1 1 d . . .
H23A H 0.4012 1.2051 0.0928 0.044 Uiso 1 1 calc R . .
C24 C 0.4166(2) 1.2134(2) 0.20576(14) 0.0367(5) Uani 1 1 d . . .
H24A H 0.4010 1.2850 0.2079 0.044 Uiso 1 1 calc R . .
C25 C 0.4384(2) 1.15878(19) 0.27072(13) 0.0334(5) Uani 1 1 d . . .
H25A H 0.4373 1.1916 0.3173 0.040 Uiso 1 1 calc R . .
C26 C 0.46242(18) 1.05332(18) 0.26659(12) 0.0269(4) Uani 1 1 d . . .
C27 C 0.4933(2) 0.97713(18) 0.32293(12) 0.0288(5) Uani 1 1 d . . .
C28 C 0.51131(19) 0.88846(17) 0.28744(11) 0.0259(4) Uani 1 1 d . . .
C29 C 0.5087(2) 0.9998(2) 0.40602(13) 0.0383(5) Uani 1 1 d . . .
H29A H 0.5294 0.9364 0.4332 0.057 Uiso 1 1 calc R . .
H29B H 0.4333 1.0134 0.4116 0.057 Uiso 1 1 calc R . .
H29C H 0.5732 1.0644 0.4274 0.057 Uiso 1 1 calc R . .
C2A C 1.2749(2) 0.4029(2) 0.32807(17) 0.0470(6) Uani 1 1 d . . .
H2AA H 1.3424 0.4414 0.3713 0.070 Uiso 1 1 calc R . .
H2AB H 1.2598 0.4506 0.2864 0.070 Uiso 1 1 calc R . .
H2AC H 1.2947 0.3362 0.3107 0.070 Uiso 1 1 calc R . .
C3A C 1.1515(3) 0.4038(2) 0.46589(13) 0.0459(6) Uani 1 1 d . . .
H3AA H 1.2349 0.4414 0.4920 0.069 Uiso 1 1 calc R . .
H3AB H 1.1321 0.3374 0.4906 0.069 Uiso 1 1 calc R . .
H3AC H 1.0972 0.4525 0.4685 0.069 Uiso 1 1 calc R . .
C4A C 0.7451(2) 0.1951(2) 0.22868(16) 0.0440(6) Uani 1 1 d . . .
H4AA H 0.6754 0.1717 0.2464 0.066 Uiso 1 1 calc R . .
H4AB H 0.7624 0.1313 0.2055 0.066 Uiso 1 1 calc R . .
H4AC H 0.7275 0.2482 0.1909 0.066 Uiso 1 1 calc R . .
C5A C 0.8496(3) 0.2800(3) 0.41021(17) 0.0535(7) Uani 1 1 d . . .
H5AA H 0.7648 0.2475 0.4025 0.080 Uiso 1 1 calc R . .
H5AB H 0.8659 0.3581 0.4269 0.080 Uiso 1 1 calc R . .
H5AC H 0.9007 0.2430 0.4491 0.080 Uiso 1 1 calc R . .
C11A C 1.08216(18) 0.12815(17) 0.36650(12) 0.0273(4) Uani 1 1 d . . .
C12A C 1.0914(2) 0.11033(19) 0.44188(13) 0.0328(5) Uani 1 1 d . . .
H12B H 1.0658 0.1571 0.4721 0.039 Uiso 1 1 calc R . .
C13A C 1.1391(2) 0.0223(2) 0.47124(14) 0.0388(5) Uani 1 1 d . . .
H13B H 1.1461 0.0082 0.5225 0.047 Uiso 1 1 calc R . .
C14A C 1.1773(2) -0.0461(2) 0.42704(15) 0.0407(6) Uani 1 1 d . . .
H14B H 1.2102 -0.1059 0.4487 0.049 Uiso 1 1 calc R . .
C15A C 1.1681(2) -0.02822(19) 0.35248(14) 0.0363(5) Uani 1 1 d . . .
H15B H 1.1945 -0.0750 0.3227 0.044 Uiso 1 1 calc R . .
C16A C 1.11925(18) 0.06007(18) 0.32128(12) 0.0285(4) Uani 1 1 d . . .
C17A C 1.09315(19) 0.09876(18) 0.24573(12) 0.0291(5) Uani 1 1 d . . .
C18A C 1.04437(19) 0.18819(17) 0.24774(12) 0.0273(4) Uani 1 1 d . B .
C19A C 1.1155(2) 0.0398(2) 0.18125(14) 0.0387(5) Uani 1 1 d . . .
H19D H 1.0924 0.0784 0.1352 0.058 Uiso 1 1 calc R . .
H19E H 1.0676 -0.0352 0.1717 0.058 Uiso 1 1 calc R . .
H19F H 1.2012 0.0379 0.1948 0.058 Uiso 1 1 calc R . .
C21A C 0.96451(19) 0.50282(18) 0.28989(12) 0.0275(4) Uani 1 1 d . . .
C22A C 0.9546(2) 0.5651(2) 0.35037(13) 0.0345(5) Uani 1 1 d . . .
H22B H 0.9572 0.5356 0.3976 0.041 Uiso 1 1 calc R . .
C23A C 0.9408(2) 0.6714(2) 0.33920(14) 0.0417(6) Uani 1 1 d . . .
H23B H 0.9334 0.7156 0.3794 0.050 Uiso 1 1 calc R . .
C24A C 0.9375(2) 0.7150(2) 0.27003(16) 0.0443(6) Uani 1 1 d . . .
H24B H 0.9293 0.7888 0.2643 0.053 Uiso 1 1 calc R . .
C25A C 0.9460(2) 0.6534(2) 0.21011(14) 0.0374(5) Uani 1 1 d . . .
H25B H 0.9432 0.6836 0.1631 0.045 Uiso 1 1 calc R . .
C26A C 0.95869(19) 0.54491(18) 0.21982(12) 0.0290(5) Uani 1 1 d . . .
C27A C 0.96740(19) 0.45940(18) 0.16928(12) 0.0288(5) Uani 1 1 d . . .
C28A C 0.98276(19) 0.37127(18) 0.20964(11) 0.0277(4) Uani 1 1 d . B .
C29A C 0.9540(2) 0.4734(2) 0.08658(13) 0.0385(6) Uani 1 1 d . . .
H29D H 0.9631 0.4064 0.0623 0.058 Uiso 1 1 calc R . .
H29E H 1.0159 0.5351 0.0828 0.058 Uiso 1 1 calc R . .
H29F H 0.8741 0.4878 0.0609 0.058 Uiso 1 1 calc R . .
C1 C 0.55542(19) 0.78965(18) 0.32361(12) 0.0276(4) Uani 1 1 d . A .
H1A H 0.6395 0.8192 0.3576 0.033 Uiso 1 1 calc R . .
C31 C 0.4846(2) 0.74550(18) 0.37702(13) 0.0346(5) Uani 1 1 d . . .
C32C C 0.3695(4) 0.7204(4) 0.3620(3) 0.0362(12) Uiso 0.64 1 d P A 1
H32A H 0.3208 0.7257 0.3115 0.043 Uiso 0.64 1 calc PR A 1
C33C C 0.3116(4) 0.6858(4) 0.4151(3) 0.0418(10) Uiso 0.64 1 d P A 1
H33A H 0.2263 0.6680 0.4011 0.050 Uiso 0.64 1 calc PR A 1
C34C C 0.3818(6) 0.6783(3) 0.4878(3) 0.0399(9) Uiso 0.64 1 d P A 1
H34A H 0.3437 0.6533 0.5243 0.048 Uiso 0.64 1 calc PR A 1
C35C C 0.5067(5) 0.7059(4) 0.5100(3) 0.0429(11) Uiso 0.64 1 d P A 1
H35A H 0.5536 0.6998 0.5609 0.051 Uiso 0.64 1 calc PR A 1
C36C C 0.5616(5) 0.7431(4) 0.4558(3) 0.0357(11) Uiso 0.64 1 d P A 1
H36A H 0.6466 0.7661 0.4695 0.043 Uiso 0.64 1 calc PR A 1
C32D C 0.3462(7) 0.7252(6) 0.3393(5) 0.0297(17) Uiso 0.36 1 d P A 3
H32C H 0.3113 0.7358 0.2872 0.036 Uiso 0.36 1 calc PR A 3
C33D C 0.2763(7) 0.6913(6) 0.3848(5) 0.0373(16) Uiso 0.36 1 d P A 3
H33B H 0.1910 0.6784 0.3646 0.045 Uiso 0.36 1 calc PR A 3
C34D C 0.3325(7) 0.6758(5) 0.4618(5) 0.0322(14) Uiso 0.36 1 d P A 3
H34B H 0.2823 0.6527 0.4922 0.039 Uiso 0.36 1 calc PR A 3
C35D C 0.4539(9) 0.6918(6) 0.4954(4) 0.0310(14) Uiso 0.36 1 d P A 3
H35B H 0.4897 0.6824 0.5476 0.037 Uiso 0.36 1 calc PR A 3
C36D C 0.5221(8) 0.7234(7) 0.4461(4) 0.0348(19) Uiso 0.36 1 d P A 3
H36B H 0.6065 0.7290 0.4671 0.042 Uiso 0.36 1 calc PR A 3
C1A C 0.9868(2) 0.25585(19) 0.18341(12) 0.0315(5) Uani 1 1 d . . .
C31A C 1.0505(4) 0.2630(3) 0.1201(2) 0.0245(10) Uiso 0.66 1 d P B 1
C32A C 1.1602(4) 0.3287(4) 0.1283(2) 0.0300(8) Uiso 0.66 1 d P B 1
H32D H 1.2025 0.3728 0.1748 0.036 Uiso 0.66 1 calc PR B 1
C33A C 1.2104(4) 0.3318(4) 0.0702(2) 0.0406(9) Uiso 0.66 1 d P B 1
H33C H 1.2869 0.3774 0.0767 0.049 Uiso 0.66 1 calc PR B 1
C34A C 1.1480(4) 0.2678(4) 0.0021(3) 0.0420(10) Uiso 0.66 1 d P B 1
H34C H 1.1836 0.2700 -0.0375 0.050 Uiso 0.66 1 calc PR B 1
C35A C 1.0346(5) 0.2001(4) -0.0101(2) 0.0412(9) Uiso 0.66 1 d P B 1
H35C H 0.9929 0.1560 -0.0566 0.049 Uiso 0.66 1 calc PR B 1
C36A C 0.9855(4) 0.2010(4) 0.0504(2) 0.0390(10) Uiso 0.66 1 d P B 1
H36C H 0.908(4) 0.150(4) 0.048(3) 0.047 Uiso 0.66 1 d P C 1
C31B C 1.0185(7) 0.2385(7) 0.1144(4) 0.0224(19) Uiso 0.34 1 d P B 3
C32B C 1.1302(8) 0.2939(7) 0.1136(5) 0.0348(19) Uiso 0.34 1 d P B 3
H32E H 1.1811 0.3379 0.1585 0.042 Uiso 0.34 1 calc PR B 3
C33B C 1.1733(7) 0.2901(7) 0.0526(5) 0.0343(16) Uiso 0.34 1 d P B 3
H33D H 1.2504 0.3300 0.0541 0.041 Uiso 0.34 1 calc PR B 3
C34B C 1.0996(9) 0.2270(7) -0.0079(4) 0.0276(13) Uiso 0.34 1 d P B 3
H34D H 1.1250 0.2229 -0.0517 0.033 Uiso 0.34 1 calc PR B 3
C35B C 0.9812(9) 0.1628(8) -0.0120(5) 0.046(2) Uiso 0.34 1 d P B 3
H35D H 0.9314 0.1169 -0.0562 0.056 Uiso 0.34 1 calc PR B 3
C36B C 0.9451(9) 0.1725(8) 0.0524(6) 0.039(2) Uiso 0.34 1 d P B 3
H36D H 0.8689 0.1327 0.0527 0.047 Uiso 0.34 1 calc PR B 3
H1 H 0.900(2) 0.216(2) 0.1631(15) 0.038(7) Uiso 1 1 d . . .

loop_
_atom_site_aniso_label
_atom_site_aniso_U_11
_atom_site_aniso_U_22
_atom_site_aniso_U_33
_atom_site_aniso_U_23
_atom_site_aniso_U_13
_atom_site_aniso_U_12
Al1 0.0339(3) 0.0254(3) 0.0256(3) 0.0022(2) 0.0137(3) 0.0090(3)
Al2 0.0367(4) 0.0329(4) 0.0268(3) -0.0032(3) 0.0071(3) 0.0063(3)
Al2A 0.0314(4) 0.0309(4) 0.0339(4) 0.0034(3) 0.0150(3) 0.0083(3)
Al1A 0.0314(3) 0.0304(3) 0.0257(3) -0.0008(3) 0.0101(3) 0.0060(3)
N1 0.0387(10) 0.0248(9) 0.0247(9) 0.0008(7) 0.0129(8) 0.0098(8)
N2 0.0319(9) 0.0267(9) 0.0222(8) 0.0029(7) 0.0105(7) 0.0097(7)
N1A 0.0318(9) 0.0288(9) 0.0238(9) 0.0024(7) 0.0119(7) 0.0085(8)
N2A 0.0358(10) 0.0280(9) 0.0238(9) 0.0002(7) 0.0132(7) 0.0092(8)
C2 0.0614(17) 0.0414(14) 0.0388(13) 0.0069(11) 0.0298(12) 0.0113(12)
C3 0.0324(12) 0.0354(12) 0.0390(12) 0.0023(10) 0.0120(10) 0.0086(10)
C4 0.0459(17) 0.071(2) 0.0606(19) -0.0035(16) 0.0071(14) -0.0172(15)
C5 0.0683(19) 0.0565(17) 0.0268(12) -0.0032(11) 0.0056(12) 0.0251(15)
C11 0.0309(11) 0.0243(10) 0.0274(10) -0.0030(8) 0.0081(9) 0.0056(9)
C12 0.0430(13) 0.0306(12) 0.0268(11) -0.0006(9) 0.0112(9) 0.0110(10)
C13 0.0425(13) 0.0385(13) 0.0294(11) -0.0069(10) 0.0096(10) 0.0121(11)
C14 0.0441(14) 0.0320(12) 0.0384(13) -0.0080(10) 0.0079(10) 0.0143(11)
C15 0.0375(12) 0.0270(11) 0.0360(12) 0.0011(9) 0.0082(10) 0.0101(10)
C16 0.0250(10) 0.0253(11) 0.0286(10) -0.0018(8) 0.0058(8) 0.0029(8)
C17 0.0265(10) 0.0267(11) 0.0276(10) 0.0013(8) 0.0082(8) 0.0037(8)
C18 0.0283(11) 0.0272(11) 0.0245(10) 0.0016(8) 0.0109(8) 0.0047(8)
C19 0.0447(13) 0.0319(12) 0.0318(11) 0.0069(9) 0.0142(10) 0.0117(10)
C21 0.0236(10) 0.0285(11) 0.0272(10) 0.0008(8) 0.0073(8) 0.0078(8)
C22 0.0365(12) 0.0369(12) 0.0275(11) 0.0042(9) 0.0109(9) 0.0148(10)
C23 0.0407(13) 0.0391(13) 0.0354(12) 0.0118(10) 0.0127(10) 0.0196(11)
C24 0.0382(13) 0.0315(12) 0.0460(13) 0.0044(10) 0.0154(11) 0.0170(10)
C25 0.0363(12) 0.0323(12) 0.0353(12) -0.0004(9) 0.0137(10) 0.0124(10)
C26 0.0251(10) 0.0290(11) 0.0276(10) -0.0004(8) 0.0094(8) 0.0067(8)
C27 0.0322(11) 0.0310(11) 0.0257(10) 0.0012(9) 0.0117(9) 0.0081(9)
C28 0.0280(10) 0.0284(11) 0.0234(10) 0.0027(8) 0.0113(8) 0.0057(9)
C29 0.0548(15) 0.0370(13) 0.0271(11) -0.0007(10) 0.0164(10) 0.0139(11)
C2A 0.0358(13) 0.0496(16) 0.0562(16) 0.0002(13) 0.0191(12) 0.0035(12)
C3A 0.0585(17) 0.0476(15) 0.0267(12) -0.0044(11) 0.0065(11) 0.0121(13)
C4A 0.0336(13) 0.0347(13) 0.0596(16) 0.0038(12) 0.0088(11) 0.0071(10)
C5A 0.0587(18) 0.0635(19) 0.0561(17) 0.0119(14) 0.0389(15) 0.0201(15)
C11A 0.0235(10) 0.0268(11) 0.0308(11) 0.0019(9) 0.0094(8) 0.0020(8)
C12A 0.0330(12) 0.0359(12) 0.0307(11) 0.0051(9) 0.0127(9) 0.0052(10)
C13A 0.0405(13) 0.0409(14) 0.0335(12) 0.0111(10) 0.0100(10) 0.0070(11)
C14A 0.0418(14) 0.0367(13) 0.0447(14) 0.0122(11) 0.0110(11) 0.0140(11)
C15A 0.0359(12) 0.0316(12) 0.0428(13) 0.0031(10) 0.0122(10) 0.0104(10)
C16A 0.0237(10) 0.0270(11) 0.0331(11) 0.0005(9) 0.0084(8) 0.0026(8)
C17A 0.0300(11) 0.0274(11) 0.0299(11) -0.0013(9) 0.0111(9) 0.0037(9)
C18A 0.0309(11) 0.0277(11) 0.0242(10) -0.0010(8) 0.0111(8) 0.0046(9)
C19A 0.0499(15) 0.0330(12) 0.0386(13) -0.0026(10) 0.0185(11) 0.0147(11)
C21A 0.0259(10) 0.0277(11) 0.0289(10) -0.0016(8) 0.0087(8) 0.0059(9)
C22A 0.0381(12) 0.0366(13) 0.0309(11) -0.0021(9) 0.0120(10) 0.0112(10)
C23A 0.0484(15) 0.0392(14) 0.0396(13) -0.0075(11) 0.0126(11) 0.0176(11)
C24A 0.0520(15) 0.0319(13) 0.0522(15) 0.0018(11) 0.0146(12) 0.0192(11)
C25A 0.0434(14) 0.0342(13) 0.0387(13) 0.0084(10) 0.0139(10) 0.0156(11)
C26A 0.0255(10) 0.0306(11) 0.0312(11) 0.0021(9) 0.0083(8) 0.0074(9)
C27A 0.0297(11) 0.0333(12) 0.0254(10) 0.0037(9) 0.0095(8) 0.0095(9)
C28A 0.0308(11) 0.0315(11) 0.0233(10) -0.0004(8) 0.0110(8) 0.0088(9)
C29A 0.0496(14) 0.0450(14) 0.0271(11) 0.0100(10) 0.0134(10) 0.0213(12)
C1 0.0299(11) 0.0291(11) 0.0255(10) 0.0023(8) 0.0105(8) 0.0073(9)
C31 0.0513(14) 0.0277(11) 0.0374(12) 0.0069(9) 0.0279(11) 0.0148(10)
C1A 0.0332(12) 0.0358(12) 0.0271(11) -0.0018(9) 0.0091(9) 0.0122(10)

loop_
_atom_type_symbol
_atom_type_description
_atom_type_scat_dispersion_real
_atom_type_scat_dispersion_imag
_atom_type_scat_source
C C 0.0033 0.0016 'International Tables Vol C Tables 4.2.6.8 and 6.1.1.4'
H H 0.0000 0.0000 'International Tables Vol C Tables 4.2.6.8 and 6.1.1.4'
N N 0.0061 0.0033 'International Tables Vol C Tables 4.2.6.8 and 6.1.1.4'
Al Al 0.0645 0.0514 'International Tables Vol C Tables 4.2.6.8 and 6.1.1.4'

loop_
_geom_angle_atom_site_label_1
_geom_angle_atom_site_label_2
_geom_angle_atom_site_label_3
_geom_angle
C2 Al1 C3 115.97(12)
C2 Al1 N1 114.09(10)
C3 Al1 N1 115.52(9)
C2 Al1 N2 116.29(10)
C3 Al1 N2 111.55(9)
N1 Al1 N2 77.82(8)
C2 Al1 Al2 100.37(9)
C3 Al1 Al2 143.57(8)
N1 Al1 Al2 44.58(6)
N2 Al1 Al2 43.77(5)
C4 Al2 C5 112.74(14)
C4 Al2 N2 121.06(12)
C5 Al2 N2 111.96(11)
C4 Al2 N1 113.14(13)
C5 Al2 N1 115.20(11)
N2 Al2 N1 78.73(7)
C4 Al2 Al1 148.77(11)
C5 Al2 Al1 98.01(10)
N2 Al2 Al1 45.51(5)
N1 Al2 Al1 43.93(6)
C5A Al2A C4A 114.37(13)
C5A Al2A N2A 116.16(11)
C4A Al2A N2A 111.63(10)
C5A Al2A N1A 115.50(11)
C4A Al2A N1A 115.69(10)
N2A Al2A N1A 78.78(8)
C5A Al2A Al1A 101.18(10)
C4A Al2A Al1A 144.32(9)
N2A Al2A Al1A 44.46(6)
N1A Al2A Al1A 44.96(6)
C2A Al1A C3A 116.47(13)
C2A Al1A N2A 115.43(11)
C3A Al1A N2A 113.32(10)
C2A Al1A N1A 114.76(10)
C3A Al1A N1A 112.47(10)
N2A Al1A N1A 78.80(8)
C2A Al1A Al2A 146.43(9)
C3A Al1A Al2A 97.08(9)
N2A Al1A Al2A 44.70(6)
N1A Al1A Al2A 44.75(5)
C11 N1 C18 104.29(16)
C11 N1 Al1 126.05(15)
C18 N1 Al1 110.49(13)
C11 N1 Al2 116.08(14)
C18 N1 Al2 107.23(13)
Al1 N1 Al2 91.49(8)
C21 N2 C28 104.64(16)
C21 N2 Al2 124.65(14)
C28 N2 Al2 113.93(13)
C21 N2 Al1 119.30(14)
C28 N2 Al1 101.44(12)
Al2 N2 Al1 90.73(7)
C11A N1A C18A 104.96(16)
C11A N1A Al2A 128.07(14)
C18A N1A Al2A 110.28(13)
C11A N1A Al1A 115.01(13)
C18A N1A Al1A 106.31(13)
Al2A N1A Al1A 90.29(8)
C21A N2A C28A 104.55(17)
C21A N2A Al1A 117.15(14)
C28A N2A Al1A 108.59(13)
C21A N2A Al2A 126.51(14)
C28A N2A Al2A 108.05(13)
Al1A N2A Al2A 90.85(8)
Al1 C2 H2A 109.5
Al1 C2 H2B 109.5
H2A C2 H2B 109.5
Al1 C2 H2C 109.5
H2A C2 H2C 109.5
H2B C2 H2C 109.5
Al1 C3 H3A 109.5
Al1 C3 H3B 109.5
H3A C3 H3B 109.5
Al1 C3 H3C 109.5
H3A C3 H3C 109.5
H3B C3 H3C 109.5
Al2 C4 H4A 109.5
Al2 C4 H4B 109.5
H4A C4 H4B 109.5
Al2 C4 H4C 109.5
H4A C4 H4C 109.5
H4B C4 H4C 109.5
Al2 C5 H5A 109.5
Al2 C5 H5B 109.5
H5A C5 H5B 109.5
Al2 C5 H5C 109.5
H5A C5 H5C 109.5
H5B C5 H5C 109.5
C16 C11 C12 122.2(2)
C16 C11 N1 109.86(18)
C12 C11 N1 127.9(2)
C13 C12 C11 116.9(2)
C13 C12 H12A 121.5
C11 C12 H12A 121.5
C12 C13 C14 121.2(2)
C12 C13 H13A 119.4
C14 C13 H13A 119.4
C15 C14 C13 121.4(2)
C15 C14 H14A 119.3
C13 C14 H14A 119.3
C14 C15 C16 118.2(2)
C14 C15 H15A 120.9
C16 C15 H15A 120.9
C11 C16 C15 120.0(2)
C11 C16 C17 108.07(18)
C15 C16 C17 131.9(2)
C18 C17 C16 106.96(19)
C18 C17 C19 131.6(2)
C16 C17 C19 121.41(19)
C17 C18 N1 110.81(18)
C17 C18 C1 130.23(19)
N1 C18 C1 118.51(17)
C17 C19 H19A 109.5
C17 C19 H19B 109.5
H19A C19 H19B 109.5
C17 C19 H19C 109.5
H19A C19 H19C 109.5
H19B C19 H19C 109.5
C22 C21 C26 122.2(2)
C22 C21 N2 128.39(19)
C26 C21 N2 109.42(18)
C23 C22 C21 117.6(2)
C23 C22 H22A 121.2
C21 C22 H22A 121.2
C22 C23 C24 121.1(2)
C22 C23 H23A 119.5
C24 C23 H23A 119.5
C25 C24 C23 121.3(2)
C25 C24 H24A 119.4
C23 C24 H24A 119.4
C24 C25 C26 118.5(2)
C24 C25 H25A 120.7
C26 C25 H25A 120.7
C21 C26 C25 119.3(2)
C21 C26 C27 107.90(18)
C25 C26 C27 132.7(2)
C28 C27 C26 107.40(18)
C28 C27 C29 128.5(2)
C26 C27 C29 123.97(19)
C27 C28 N2 110.61(18)
C27 C28 C1 127.59(19)
N2 C28 C1 121.46(17)
C27 C29 H29A 109.5
C27 C29 H29B 109.5
H29A C29 H29B 109.5
C27 C29 H29C 109.5
H29A C29 H29C 109.5
H29B C29 H29C 109.5
Al1A C2A H2AA 109.5
Al1A C2A H2AB 109.5
H2AA C2A H2AB 109.5
Al1A C2A H2AC 109.5
H2AA C2A H2AC 109.5
H2AB C2A H2AC 109.5
Al1A C3A H3AA 109.5
Al1A C3A H3AB 109.5
H3AA C3A H3AB 109.5
Al1A C3A H3AC 109.5
H3AA C3A H3AC 109.5
H3AB C3A H3AC 109.5
Al2A C4A H4AA 109.5
Al2A C4A H4AB 109.5
H4AA C4A H4AB 109.5
Al2A C4A H4AC 109.5
H4AA C4A H4AC 109.5
H4AB C4A H4AC 109.5
Al2A C5A H5AA 109.5
Al2A C5A H5AB 109.5
H5AA C5A H5AB 109.5
Al2A C5A H5AC 109.5
H5AA C5A H5AC 109.5
H5AB C5A H5AC 109.5
C12A C11A C16A 121.8(2)
C12A C11A N1A 128.8(2)
C16A C11A N1A 109.39(18)
C13A C12A C11A 117.7(2)
C13A C12A H12B 121.2
C11A C12A H12B 121.2
C12A C13A C14A 121.3(2)
C12A C13A H13B 119.4
C14A C13A H13B 119.4
C15A C14A C13A 120.9(2)
C15A C14A H14B 119.5
C13A C14A H14B 119.5
C14A C15A C16A 118.9(2)
C14A C15A H15B 120.6
C16A C15A H15B 120.6
C11A C16A C15A 119.4(2)
C11A C16A C17A 107.71(18)
C15A C16A C17A 132.8(2)
C18A C17A C16A 107.21(18)
C18A C17A C19A 131.0(2)
C16A C17A C19A 121.7(2)
C17A C18A N1A 110.69(18)
C17A C18A C1A 130.83(19)
N1A C18A C1A 118.09(17)
C17A C19A H19D 109.5
C17A C19A H19E 109.5
H19D C19A H19E 109.5
C17A C19A H19F 109.5
H19D C19A H19F 109.5
H19E C19A H19F 109.5
C22A C21A C26A 121.7(2)
C22A C21A N2A 128.8(2)
C26A C21A N2A 109.55(18)
C23A C22A C21A 117.6(2)
C23A C22A H22B 121.2
C21A C22A H22B 121.2
C22A C23A C24A 121.3(2)
C22A C23A H23B 119.4
C24A C23A H23B 119.4
C25A C24A C23A 121.3(2)
C25A C24A H24B 119.4
C23A C24A H24B 119.4
C24A C25A C26A 118.5(2)
C24A C25A H25B 120.7
C26A C25A H25B 120.7
C21A C26A C25A 119.7(2)
C21A C26A C27A 107.84(19)
C25A C26A C27A 132.5(2)
C28A C27A C26A 107.24(18)
C28A C27A C29A 130.5(2)
C26A C27A C29A 122.2(2)
C27A C28A N2A 110.75(18)
C27A C28A C1A 129.87(19)
N2A C28A C1A 119.04(18)
C27A C29A H29D 109.5
C27A C29A H29E 109.5
H29D C29A H29E 109.5
C27A C29A H29F 109.5
H29D C29A H29F 109.5
H29E C29A H29F 109.5
C28 C1 C18 115.50(17)
C28 C1 C31 110.17(17)
C18 C1 C31 114.30(18)
C28 C1 H1A 105.3
C18 C1 H1A 105.3
C31 C1 H1A 105.3
C36D C31 C32C 102.3(5)
C36D C31 C36C 17.7(4)
C32C C31 C36C 118.8(3)
C36D C31 C1 130.0(5)
C32C C31 C1 127.7(3)
C36C C31 C1 113.2(3)
C36D C31 C32D 116.6(5)
C32C C31 C32D 14.4(4)
C36C C31 C32D 133.0(4)
C1 C31 C32D 113.4(4)
C31 C32C C33C 124.3(5)
C31 C32C H32A 117.9
C33C C32C H32A 117.9
C34C C33C C32C 117.8(5)
C34C C33C H33A 121.1
C32C C33C H33A 121.1
C33C C34C C35C 122.3(5)
C33C C34C H34A 118.9
C35C C34C H34A 118.9
C34C C35C C36C 118.4(5)
C34C C35C H35A 120.8
C36C C35C H35A 120.8
C35C C36C C31 118.4(5)
C35C C36C H36A 120.8
C31 C36C H36A 120.8
C33D C32D C31 116.9(7)
C33D C32D H32C 121.6
C31 C32D H32C 121.6
C32D C33D C34D 119.4(8)
C32D C33D H33B 120.3
C34D C33D H33B 120.3
C35D C34D C33D 124.3(7)
C35D C34D H34B 117.9
C33D C34D H34B 117.9
C34D C35D C36D 114.5(7)
C34D C35D H35B 122.8
C36D C35D H35B 122.8
C31 C36D C35D 128.1(8)
C31 C36D H36B 115.9
C35D C36D H36B 115.9
C31B C1A C28A 119.1(4)
C31B C1A C18A 112.9(3)
C28A C1A C18A 114.88(18)
C31B C1A C31A 15.5(3)
C28A C1A C31A 108.8(2)
C18A C1A C31A 111.6(2)
C31B C1A H1 97.2(15)
C28A C1A H1 105.4(15)
C18A C1A H1 104.0(15)
C31A C1A H1 112.0(15)
C32A C31A C36A 119.6(4)
C32A C31A C1A 124.0(3)
C36A C31A C1A 116.3(4)
C31A C32A C33A 121.0(4)
C31A C32A H32D 119.5
C33A C32A H32D 119.5
C32A C33A C34A 119.4(5)
C32A C33A H33C 120.3
C34A C33A H33C 120.3
C33A C34A C35A 122.3(4)
C33A C34A H34C 118.9
C35A C34A H34C 118.9
C34A C35A C36A 116.4(4)
C34A C35A H35C 121.8
C36A C35A H35C 121.8
C31A C36A C35A 121.2(5)
C31A C36A H36C 117(3)
C35A C36A H36C 121(3)
C36B C31B C32B 119.2(8)
C36B C31B C1A 123.7(8)
C32B C31B C1A 117.1(7)
C33B C32B C31B 125.0(8)
C33B C32B H32E 117.5
C31B C32B H32E 117.5
C34B C33B C32B 115.0(8)
C34B C33B H33D 122.5
C32B C33B H33D 122.5
C33B C34B C35B 124.2(7)
C33B C34B H34D 117.9
C35B C34B H34D 117.9
C36B C35B C34B 116.6(8)
C36B C35B H35D 121.7
C34B C35B H35D 121.7
C31B C36B C35B 120.0(10)
C31B C36B H36C 132(8)
C35B C36B H36C 108(8)
C31B C36B H36D 120.0
C35B C36B H36D 120.0
H36C C36B H36D 12.0

loop_
_geom_bond_atom_site_label_1
_geom_bond_atom_site_label_2
_geom_bond_distance
Al1 C2 1.954(2)
Al1 C3 1.964(2)
Al1 N1 1.9785(19)
Al1 N2 2.0339(19)
Al1 Al2 2.8510(10)
Al2 C4 1.943(3)
Al2 C5 1.963(3)
Al2 N2 1.9722(19)
Al2 N1 2.002(2)
Al2A C5A 1.946(3)
Al2A C4A 1.949(3)
Al2A N2A 1.996(2)
Al2A N1A 1.9971(19)
Al2A Al1A 2.8368(10)
Al1A C2A 1.936(3)
Al1A C3A 1.954(2)
Al1A N2A 1.9870(19)
Al1A N1A 2.005(2)
N1 C11 1.420(3)
N1 C18 1.458(3)
N2 C21 1.421(3)
N2 C28 1.455(3)
N1A C11A 1.423(3)
N1A C18A 1.451(3)
N2A C21A 1.416(3)
N2A C28A 1.456(3)
C2 H2A 0.9800
C2 H2B 0.9800
C2 H2C 0.9800
C3 H3A 0.9800
C3 H3B 0.9800
C3 H3C 0.9800
C4 H4A 0.9800
C4 H4B 0.9800
C4 H4C 0.9800
C5 H5A 0.9800
C5 H5B 0.9800
C5 H5C 0.9800
C11 C16 1.387(3)
C11 C12 1.394(3)
C12 C13 1.387(3)
C12 H12A 0.9500
C13 C14 1.394(4)
C13 H13A 0.9500
C14 C15 1.376(3)
C14 H14A 0.9500
C15 C16 1.398(3)
C15 H15A 0.9500
C16 C17 1.446(3)
C17 C18 1.357(3)
C17 C19 1.497(3)
C18 C1 1.529(3)
C19 H19A 0.9800
C19 H19B 0.9800
C19 H19C 0.9800
C21 C22 1.388(3)
C21 C26 1.397(3)
C22 C23 1.382(3)
C22 H22A 0.9500
C23 C24 1.396(3)
C23 H23A 0.9500
C24 C25 1.376(3)
C24 H24A 0.9500
C25 C26 1.405(3)
C25 H25A 0.9500
C26 C27 1.441(3)
C27 C28 1.358(3)
C27 C29 1.504(3)
C28 C1 1.524(3)
C29 H29A 0.9800
C29 H29B 0.9800
C29 H29C 0.9800
C2A H2AA 0.9800
C2A H2AB 0.9800
C2A H2AC 0.9800
C3A H3AA 0.9800
C3A H3AB 0.9800
C3A H3AC 0.9800
C4A H4AA 0.9800
C4A H4AB 0.9800
C4A H4AC 0.9800
C5A H5AA 0.9800
C5A H5AB 0.9800
C5A H5AC 0.9800
C11A C12A 1.391(3)
C11A C16A 1.397(3)
C12A C13A 1.381(3)
C12A H12B 0.9500
C13A C14A 1.395(4)
C13A H13B 0.9500
C14A C15A 1.377(4)
C14A H14B 0.9500
C15A C16A 1.400(3)
C15A H15B 0.9500
C16A C17A 1.452(3)
C17A C18A 1.359(3)
C17A C19A 1.503(3)
C18A C1A 1.541(3)
C19A H19D 0.9800
C19A H19E 0.9800
C19A H19F 0.9800
C21A C22A 1.394(3)
C21A C26A 1.397(3)
C22A C23A 1.381(3)
C22A H22B 0.9500
C23A C24A 1.395(4)
C23A H23B 0.9500
C24A C25A 1.373(4)
C24A H24B 0.9500
C25A C26A 1.402(3)
C25A H25B 0.9500
C26A C27A 1.441(3)
C27A C28A 1.355(3)
C27A C29A 1.506(3)
C28A C1A 1.523(3)
C29A H29D 0.9800
C29A H29E 0.9800
C29A H29F 0.9800
C1 C31 1.532(3)
C1 H1A 1.0000
C31 C36D 1.275(8)
C31 C32C 1.287(5)
C31 C36C 1.472(5)
C31 C32D 1.550(8)
C32C C33C 1.393(7)
C32C H32A 0.9500
C33C C34C 1.367(7)
C33C H33A 0.9500
C34C C35C 1.389(7)
C34C H34A 0.9500
C35C C36C 1.398(6)
C35C H35A 0.9500
C36C H36A 0.9500
C32D C33D 1.374(11)
C32D H32C 0.9500
C33D C34D 1.414(11)
C33D H33B 0.9500
C34D C35D 1.363(11)
C34D H34B 0.9500
C35D C36D 1.411(11)
C35D H35B 0.9500
C36D H36B 0.9500
C1A C31B 1.458(7)
C1A C31A 1.572(5)
C1A H1 1.01(3)
C31A C32A 1.367(7)
C31A C36A 1.405(6)
C32A C33A 1.376(6)
C32A H32D 0.9500
C33A C34A 1.390(6)
C33A H33C 0.9500
C34A C35A 1.400(7)
C34A H34C 0.9500
C35A C36A 1.413(7)
C35A H35C 0.9500
C36A H36C 1.00(5)
C31B C36B 1.352(13)
C31B C32B 1.383(12)
C32B C33B 1.376(11)
C32B H32E 0.9500
C33B C34B 1.319(12)
C33B H33D 0.9500
C34B C35B 1.462(12)
C34B H34D 0.9500
C35B C36B 1.392(14)
C35B H35D 0.9500
C36B H36C 0.46(5)
C36B H36D 0.9500
